data_4105199
loop_
_publ_author_name
'Skye Fortier'
'Brent C. Melot'
'Guang Wu'
'Trevor W. Hayton'

_publ_contact_author_email hayton@chem.ucsb.edu
_publ_contact_author_name 'Trevor W. Hayton'
_publ_section_title
;
 Homoleptic Uranium(IV) Alkyl Complexes: Synthesis and Characterization
;
_journal_name_full 'Journal of the American Chemical Society'
_journal_page_first 15512
_journal_page_last 15521
_journal_paper_doi 10.1021/ja906516e
_journal_volume 131
_journal_year 2009
_chemical_formula_sum 'C68 H163 Cl Li14 O12 Si5 U'
_chemical_formula_weight 1684.07
_chemical_name_systematic
; 
 Uranium(IV) pentakis(methylenetrimethylsilane)
 lithium dodecakis(tert-butoxide) chloride 
;
_space_group_IT_number 19
_symmetry_cell_setting orthorhombic
_symmetry_space_group_name_Hall 'P 2ac 2ab'
_symmetry_space_group_name_H-M 'P 21 21 21'
_atom_sites_solution_hydrogens geom
_atom_sites_solution_primary direct
_atom_sites_solution_secondary difmap
_audit_creation_method SHELXL-97
_cell_angle_alpha 90.00
_cell_angle_beta 90.00
_cell_angle_gamma 90.00
_cell_formula_units_Z 4
_cell_length_a 10.9396(8)
_cell_length_b 28.544(2)
_cell_length_c 32.502(2)
_cell_measurement_temperature 150(2)
_cell_volume 10149.1(12)
_computing_structure_refinement 'SHELXL-97 (Sheldrick, 1997)'
_computing_structure_solution 'SHELXS-97 (Sheldrick, 1990)'
_diffrn_ambient_temperature 150(2)
_diffrn_measured_fraction_theta_full 0.996
_diffrn_measured_fraction_theta_max 0.996
_diffrn_measurement_device_type 'CCD area detector'
_diffrn_measurement_method 'omega scan'
_diffrn_radiation_monochromator graphite
_diffrn_radiation_source 'fine-focus sealed tube'
_diffrn_radiation_type MoK\a
_diffrn_radiation_wavelength 0.71073
_diffrn_reflns_av_R_equivalents 0.1120
_diffrn_reflns_av_sigmaI/netI 0.1067
_diffrn_reflns_limit_h_max 13
_diffrn_reflns_limit_h_min -13
_diffrn_reflns_limit_k_max 36
_diffrn_reflns_limit_k_min -35
_diffrn_reflns_limit_l_max 39
_diffrn_reflns_limit_l_min -41
_diffrn_reflns_number 82136
_diffrn_reflns_theta_full 26.73
_diffrn_reflns_theta_max 26.73
_diffrn_reflns_theta_min 0.95
_exptl_absorpt_coefficient_mu 1.728
_exptl_absorpt_correction_T_max 0.295
_exptl_absorpt_correction_T_min 0.190
_exptl_absorpt_correction_type empirical
_exptl_absorpt_process_details 'Psi Scan'
_exptl_crystal_colour bright_green
_exptl_crystal_density_diffrn 1.102
_exptl_crystal_description block
_exptl_crystal_F_000 3552
_exptl_crystal_size_max 0.43
_exptl_crystal_size_mid 0.35
_exptl_crystal_size_min 0.1
_refine_diff_density_max 1.734
_refine_diff_density_min -0.916
_refine_diff_density_rms 0.105
_refine_ls_abs_structure_details 'Flack H D (1983), Acta Cryst. A39, 876-881'
_refine_ls_abs_structure_Flack -0.014(4)
_refine_ls_extinction_method none
_refine_ls_goodness_of_fit_ref 0.923
_refine_ls_hydrogen_treatment constr
_refine_ls_matrix_type full
_refine_ls_number_parameters 961
_refine_ls_number_reflns 21304
_refine_ls_number_restraints 6
_refine_ls_restrained_S_all 0.924
_refine_ls_R_factor_all 0.0751
_refine_ls_R_factor_gt 0.0448
_refine_ls_shift/su_max 0.002
_refine_ls_shift/su_mean 0.000
_refine_ls_structure_factor_coef Fsqd
_refine_ls_weighting_details 'calc w=1/[\s^2^(Fo^2^)+(0.0462P)^2^+0.0000P] where P=(Fo^2^+2Fc^2^)/3'
_refine_ls_weighting_scheme calc
_refine_ls_wR_factor_gt 0.0928
_refine_ls_wR_factor_ref 0.1116
_reflns_number_gt 14833
_reflns_number_total 21304
_reflns_threshold_expression >2sigma(I)
_cod_data_source_file ja906516e_si_001_2.cif
_cod_data_source_block Complex_1
_cod_original_cell_volume 10149.1(13)
_cod_database_code 4105199

loop_
_symmetry_equiv_pos_as_xyz
'x, y, z'
'-x+1/2, -y, z+1/2'
'-x, y+1/2, -z+1/2'
'x+1/2, -y+1/2, -z'

loop_
_atom_site_label
_atom_site_type_symbol
_atom_site_fract_x
_atom_site_fract_y
_atom_site_fract_z
_atom_site_U_iso_or_equiv
_atom_site_adp_type
_atom_site_occupancy
_atom_site_symmetry_multiplicity
_atom_site_calc_flag
_atom_site_refinement_flags
C52 C 0.2437(6) 0.1565(3) 0.7469(2) 0.0471(18) Uani 1 1 d .
H52A H 0.2613 0.1878 0.7380 0.071 Uiso 1 1 calc R
H52B H 0.2489 0.1355 0.7239 0.071 Uiso 1 1 calc R
H52C H 0.3018 0.1473 0.7675 0.071 Uiso 1 1 calc R
C7 C -0.0268(4) 0.3030(2) 0.62051(19) 0.0341(13) Uani 1 1 d .
U1 U 0.491540(19) 0.024135(7) 0.621675(6) 0.03310(6) Uani 1 1 d .
Si5 Si 0.64374(16) 0.11684(7) 0.69451(6) 0.0404(4) Uani 1 1 d .
C5 C 0.5102(6) 0.09292(19) 0.66702(18) 0.0378(13) Uani 1 1 d .
H5A H 0.4800 0.1189 0.6506 0.045 Uiso 1 1 calc R
H5B H 0.4494 0.0879 0.6883 0.045 Uiso 1 1 calc R
O14 O -0.0092(4) 0.27180(12) 0.82966(10) 0.0295(8) Uani 1 1 d .
O7 O 0.0831(3) 0.32941(13) 0.62068(13) 0.0283(8) Uani 1 1 d .
O17 O 0.2462(3) 0.16685(13) 0.87564(13) 0.0327(9) Uani 1 1 d .
O6 O 0.3502(3) 0.32427(13) 0.63721(11) 0.0276(9) Uani 1 1 d .
O11 O 0.4035(3) 0.41865(14) 0.60483(12) 0.0345(10) Uani 1 1 d .
O9 O 0.2595(3) 0.32971(14) 0.55134(12) 0.0305(9) Uani 1 1 d .
O16 O -0.0679(3) 0.18049(15) 0.86800(13) 0.0355(11) Uani 1 1 d .
O13 O 0.2600(3) 0.26101(13) 0.83772(12) 0.0289(9) Uani 1 1 d .
C36 C 0.0069(8) 0.2510(2) 0.6224(2) 0.073(2) Uani 1 1 d .
H36A H 0.0490 0.2423 0.5976 0.110 Uiso 1 1 calc R
H36B H -0.0661 0.2327 0.6250 0.110 Uiso 1 1 calc R
H36C H 0.0590 0.2455 0.6456 0.110 Uiso 1 1 calc R
O12 O 0.1082(3) 0.18679(13) 0.79897(12) 0.0299(9) Uani 1 1 d .
O8 O 0.2073(3) 0.40583(13) 0.66675(12) 0.0286(9) Uani 1 1 d .
C11 C 0.4998(6) 0.44938(19) 0.59310(17) 0.0385(13) Uani 1 1 d .
O15 O 0.1057(3) 0.26786(14) 0.91187(12) 0.0342(10) Uani 1 1 d .
O10 O 0.0948(3) 0.42487(14) 0.58581(12) 0.0330(10) Uani 1 1 d .
C34 C 0.5023(7) 0.3144(2) 0.68937(18) 0.0499(16) Uani 1 1 d .
H34A H 0.5302 0.3457 0.6842 0.075 Uiso 1 1 calc R
H34B H 0.5699 0.2953 0.6980 0.075 Uiso 1 1 calc R
H34C H 0.4413 0.3148 0.7106 0.075 Uiso 1 1 calc R
C35 C 0.5461(5) 0.2922(2) 0.6167(2) 0.0460(17) Uani 1 1 d .
H35A H 0.5093 0.2826 0.5912 0.069 Uiso 1 1 calc R
H35B H 0.6081 0.2700 0.6244 0.069 Uiso 1 1 calc R
H35C H 0.5823 0.3226 0.6133 0.069 Uiso 1 1 calc R
C3 C 0.4696(5) -0.0278(2) 0.68163(18) 0.0423(16) Uani 1 1 d .
H3A H 0.4580 -0.0591 0.6706 0.051 Uiso 1 1 calc R
H3B H 0.5487 -0.0280 0.6951 0.051 Uiso 1 1 calc R
C10 C 0.0236(5) 0.4578(2) 0.56361(18) 0.0368(15) Uani 1 1 d .
C56 C 0.4428(5) 0.2792(3) 0.8773(2) 0.0525(18) Uani 1 1 d .
H56A H 0.3919 0.2905 0.8992 0.079 Uiso 1 1 calc R
H56B H 0.5170 0.2971 0.8765 0.079 Uiso 1 1 calc R
H56C H 0.4618 0.2468 0.8820 0.079 Uiso 1 1 calc R
C1 C 0.6887(5) 0.0398(2) 0.5886(2) 0.0442(19) Uani 1 1 d .
H1A H 0.6711 0.0432 0.5595 0.053 Uiso 1 1 calc R
H1B H 0.7135 0.0706 0.5982 0.053 Uiso 1 1 calc R
C51 C 0.0225(6) 0.1696(2) 0.73242(19) 0.0468(17) Uani 1 1 d .
H51A H -0.0579 0.1706 0.7442 0.070 Uiso 1 1 calc R
H51B H 0.0236 0.1476 0.7101 0.070 Uiso 1 1 calc R
H51C H 0.0439 0.2001 0.7223 0.070 Uiso 1 1 calc R
C2 C 0.3190(5) 0.0578(2) 0.5841(2) 0.0397(17) Uani 1 1 d .
H2A H 0.3271 0.0463 0.5561 0.048 Uiso 1 1 calc R
H2B H 0.2469 0.0427 0.5953 0.048 Uiso 1 1 calc R
Li13 Li -0.0309(8) 0.2420(4) 0.8857(3) 0.035(2) Uani 1 1 d .
C6 C 0.4479(5) 0.2942(2) 0.65044(19) 0.0312(14) Uani 1 1 d .
C38 C -0.0969(6) 0.3113(3) 0.5798(2) 0.0478(18) Uani 1 1 d .
H38A H -0.1195 0.3438 0.5778 0.072 Uiso 1 1 calc R
H38B H -0.1692 0.2923 0.5794 0.072 Uiso 1 1 calc R
H38C H -0.0455 0.3032 0.5570 0.072 Uiso 1 1 calc R
C4 C 0.4733(6) -0.0443(2) 0.57485(19) 0.0458(17) Uani 1 1 d .
H4A H 0.5137 -0.0348 0.5496 0.055 Uiso 1 1 calc R
H4B H 0.5251 -0.0683 0.5869 0.055 Uiso 1 1 calc R
C14 C -0.0997(5) 0.3051(2) 0.8183(2) 0.0359(15) Uani 1 1 d .
C45 C -0.0852(7) 0.4719(3) 0.5889(3) 0.079(3) Uani 1 1 d .
H45A H -0.1226 0.4445 0.6005 0.118 Uiso 1 1 calc R
H45B H -0.1433 0.4879 0.5718 0.118 Uiso 1 1 calc R
H45C H -0.0594 0.4925 0.6107 0.118 Uiso 1 1 calc R
C13 C 0.3740(5) 0.2844(2) 0.8356(2) 0.0365(15) Uani 1 1 d .
C39 C 0.2746(7) 0.4263(3) 0.7352(2) 0.058(2) Uani 1 1 d .
H39A H 0.2616 0.3949 0.7447 0.088 Uiso 1 1 calc R
H39B H 0.2609 0.4479 0.7574 0.088 Uiso 1 1 calc R
H39C H 0.3571 0.4295 0.7255 0.088 Uiso 1 1 calc R
C37 C -0.1057(6) 0.3185(4) 0.6558(2) 0.077(3) Uani 1 1 d .
H37A H -0.0636 0.3129 0.6813 0.115 Uiso 1 1 calc R
H37B H -0.1809 0.3011 0.6556 0.115 Uiso 1 1 calc R
H37C H -0.1231 0.3513 0.6533 0.115 Uiso 1 1 calc R
C23 C 0.2042(6) 0.1403(3) 0.6250(3) 0.066(2) Uani 1 1 d .
H23A H 0.1293 0.1234 0.6289 0.099 Uiso 1 1 calc R
H23B H 0.1868 0.1731 0.6223 0.099 Uiso 1 1 calc R
H23C H 0.2569 0.1354 0.6482 0.099 Uiso 1 1 calc R
C59 C -0.2007(6) 0.3063(2) 0.8523(2) 0.0478(19) Uani 1 1 d .
H59A H -0.2399 0.2762 0.8538 0.072 Uiso 1 1 calc R
H59B H -0.2602 0.3298 0.8455 0.072 Uiso 1 1 calc R
H59C H -0.1641 0.3135 0.8784 0.072 Uiso 1 1 calc R
C17 C 0.3181(5) 0.1314(2) 0.89300(18) 0.0320(14) Uani 1 1 d .
C9 C 0.2830(5) 0.3167(2) 0.51033(18) 0.0319(14) Uani 1 1 d .
C42 C 0.2803(7) 0.3604(3) 0.4832(2) 0.059(2) Uani 1 1 d .
H42A H 0.1986 0.3726 0.4823 0.088 Uiso 1 1 calc R
H42B H 0.3062 0.3523 0.4559 0.088 Uiso 1 1 calc R
H42C H 0.3343 0.3836 0.4944 0.088 Uiso 1 1 calc R
C48 C 0.5846(6) 0.4564(3) 0.6293(2) 0.062(2) Uani 1 1 d .
H48A H 0.5391 0.4684 0.6522 0.093 Uiso 1 1 calc R
H48B H 0.6475 0.4784 0.6219 0.093 Uiso 1 1 calc R
H48C H 0.6212 0.4270 0.6366 0.093 Uiso 1 1 calc R
C66 C 0.4223(6) 0.1192(3) 0.8638(2) 0.0495(19) Uani 1 1 d .
H66A H 0.3892 0.1083 0.8381 0.074 Uiso 1 1 calc R
H66B H 0.4718 0.0950 0.8758 0.074 Uiso 1 1 calc R
H66C H 0.4715 0.1465 0.8590 0.074 Uiso 1 1 calc R
C67 C 0.3724(6) 0.1479(2) 0.9342(2) 0.0476(18) Uani 1 1 d .
H67A H 0.4197 0.1758 0.9299 0.071 Uiso 1 1 calc R
H67B H 0.4240 0.1238 0.9453 0.071 Uiso 1 1 calc R
H67C H 0.3075 0.1544 0.9533 0.071 Uiso 1 1 calc R
C25 C 0.4046(6) 0.0209(3) 0.7635(2) 0.0572(19) Uani 1 1 d .
H25A H 0.4871 0.0140 0.7715 0.086 Uiso 1 1 calc R
H25B H 0.3518 0.0183 0.7870 0.086 Uiso 1 1 calc R
H25C H 0.4005 0.0522 0.7527 0.086 Uiso 1 1 calc R
C40 C 0.0552(6) 0.4307(3) 0.7152(2) 0.065(2) Uani 1 1 d .
H40A H -0.0010 0.4401 0.6941 0.097 Uiso 1 1 calc R
H40B H 0.0427 0.4497 0.7392 0.097 Uiso 1 1 calc R
H40C H 0.0418 0.3984 0.7219 0.097 Uiso 1 1 calc R
C53 C 0.0848(7) 0.1049(2) 0.7803(2) 0.0515(19) Uani 1 1 d .
H53A H 0.1434 0.0958 0.8008 0.077 Uiso 1 1 calc R
H53B H 0.0883 0.0835 0.7576 0.077 Uiso 1 1 calc R
H53C H 0.0043 0.1045 0.7920 0.077 Uiso 1 1 calc R
C57 C -0.0397(6) 0.3532(2) 0.8155(2) 0.0468(18) Uani 1 1 d .
H57A H -0.0086 0.3620 0.8420 0.070 Uiso 1 1 calc R
H57B H -0.0991 0.3759 0.8067 0.070 Uiso 1 1 calc R
H57C H 0.0262 0.3521 0.7961 0.070 Uiso 1 1 calc R
C47 C -0.0249(8) 0.4365(3) 0.5247(2) 0.075(3) Uani 1 1 d .
H47A H 0.0421 0.4278 0.5072 0.113 Uiso 1 1 calc R
H47B H -0.0756 0.4589 0.5107 0.113 Uiso 1 1 calc R
H47C H -0.0724 0.4092 0.5312 0.113 Uiso 1 1 calc R
C33 C 0.3972(6) 0.2452(2) 0.6577(2) 0.0514(19) Uani 1 1 d .
H33A H 0.3439 0.2456 0.6812 0.077 Uiso 1 1 calc R
H33B H 0.4635 0.2239 0.6627 0.077 Uiso 1 1 calc R
H33C H 0.3524 0.2352 0.6339 0.077 Uiso 1 1 calc R
C16 C -0.1589(6) 0.1536(2) 0.8887(2) 0.0457(19) Uani 1 1 d .
C50 C 0.5689(7) 0.4298(3) 0.5567(2) 0.069(2) Uani 1 1 d .
H50A H 0.6014 0.3996 0.5636 0.103 Uiso 1 1 calc R
H50B H 0.6348 0.4506 0.5497 0.103 Uiso 1 1 calc R
H50C H 0.5146 0.4269 0.5336 0.103 Uiso 1 1 calc R
Si3 Si 0.35505(15) -0.02133(7) 0.72330(5) 0.0398(4) Uani 1 1 d .
Cl1 Cl 0.16526(14) 0.29527(6) 0.73112(5) 0.0399(4) Uani 1 1 d .
Si2 Si 0.27855(16) 0.11980(6) 0.57905(6) 0.0372(4) Uani 1 1 d .
Si4 Si 0.33683(19) -0.07504(7) 0.55829(7) 0.0510(5) Uani 1 1 d .
Si1 Si 0.82529(17) 0.00318(8) 0.59168(7) 0.0573(6) Uani 1 1 d U
C15 C 0.0978(6) 0.2858(2) 0.9523(2) 0.0424(17) Uani 1 1 d .
C68 C 0.2408(6) 0.0876(2) 0.9011(2) 0.054(2) Uani 1 1 d .
H68A H 0.1728 0.0956 0.9184 0.081 Uiso 1 1 calc R
H68B H 0.2901 0.0643 0.9144 0.081 Uiso 1 1 calc R
H68C H 0.2111 0.0754 0.8754 0.081 Uiso 1 1 calc R
C8 C 0.1853(5) 0.4371(2) 0.69987(18) 0.0353(15) Uani 1 1 d .
C41 C 0.2031(7) 0.4878(2) 0.6845(2) 0.055(2) Uani 1 1 d .
H41A H 0.2847 0.4914 0.6741 0.082 Uiso 1 1 calc R
H41B H 0.1904 0.5092 0.7069 0.082 Uiso 1 1 calc R
H41C H 0.1454 0.4943 0.6630 0.082 Uiso 1 1 calc R
C44 C 0.1853(6) 0.2816(3) 0.4962(2) 0.058(2) Uani 1 1 d .
H44A H 0.1930 0.2531 0.5117 0.087 Uiso 1 1 calc R
H44B H 0.1964 0.2749 0.4675 0.087 Uiso 1 1 calc R
H44C H 0.1056 0.2947 0.5005 0.087 Uiso 1 1 calc R
C31 C 0.7337(6) 0.1557(3) 0.6582(2) 0.060(2) Uani 1 1 d .
H31A H 0.7748 0.1367 0.6382 0.089 Uiso 1 1 calc R
H31B H 0.7929 0.1734 0.6735 0.089 Uiso 1 1 calc R
H31C H 0.6789 0.1769 0.6444 0.089 Uiso 1 1 calc R
C58 C -0.1547(6) 0.2913(3) 0.7769(2) 0.0515(19) Uani 1 1 d .
H58A H -0.0920 0.2916 0.7563 0.077 Uiso 1 1 calc R
H58B H -0.2177 0.3131 0.7696 0.077 Uiso 1 1 calc R
H58C H -0.1889 0.2604 0.7789 0.077 Uiso 1 1 calc R
C24 C 0.2045(6) -0.0010(3) 0.7017(2) 0.061(2) Uani 1 1 d .
H24A H 0.2157 0.0284 0.6878 0.091 Uiso 1 1 calc R
H24B H 0.1468 0.0029 0.7236 0.091 Uiso 1 1 calc R
H24C H 0.1743 -0.0239 0.6826 0.091 Uiso 1 1 calc R
C12 C 0.1142(5) 0.1547(2) 0.76509(18) 0.0317(14) Uani 1 1 d .
C54 C 0.4505(6) 0.2624(3) 0.8017(2) 0.055(2) Uani 1 1 d .
H54A H 0.4608 0.2296 0.8072 0.082 Uiso 1 1 calc R
H54B H 0.5291 0.2773 0.8007 0.082 Uiso 1 1 calc R
H54C H 0.4099 0.2664 0.7757 0.082 Uiso 1 1 calc R
C63 C -0.1918(9) 0.1113(3) 0.8658(3) 0.101(4) Uani 1 1 d .
H63A H -0.2316 0.1199 0.8406 0.152 Uiso 1 1 calc R
H63B H -0.2461 0.0925 0.8821 0.152 Uiso 1 1 calc R
H63C H -0.1192 0.0937 0.8597 0.152 Uiso 1 1 calc R
C49 C 0.4453(6) 0.4968(3) 0.5801(3) 0.065(2) Uani 1 1 d .
H49A H 0.3882 0.4921 0.5580 0.098 Uiso 1 1 calc R
H49B H 0.5097 0.5172 0.5709 0.098 Uiso 1 1 calc R
H49C H 0.4041 0.5108 0.6031 0.098 Uiso 1 1 calc R
C55 C 0.3507(7) 0.3360(3) 0.8291(3) 0.076(3) Uani 1 1 d .
H55A H 0.3065 0.3404 0.8039 0.115 Uiso 1 1 calc R
H55B H 0.4273 0.3524 0.8276 0.115 Uiso 1 1 calc R
H55C H 0.3036 0.3481 0.8516 0.115 Uiso 1 1 calc R
C32 C 0.6078(7) 0.1524(3) 0.7414(2) 0.070(2) Uani 1 1 d .
H32A H 0.5560 0.1782 0.7339 0.105 Uiso 1 1 calc R
H32B H 0.6824 0.1642 0.7530 0.105 Uiso 1 1 calc R
H32C H 0.5668 0.1331 0.7612 0.105 Uiso 1 1 calc R
C46 C 0.0979(8) 0.5003(3) 0.5527(3) 0.098(4) Uani 1 1 d .
H46A H 0.1250 0.5155 0.5774 0.147 Uiso 1 1 calc R
H46B H 0.0486 0.5216 0.5370 0.147 Uiso 1 1 calc R
H46C H 0.1676 0.4910 0.5367 0.147 Uiso 1 1 calc R
C20 C 0.8122(7) -0.0463(3) 0.6267(3) 0.085(3) Uani 1 1 d U
H20A H 0.7950 -0.0351 0.6539 0.127 Uiso 1 1 calc R
H20B H 0.8876 -0.0635 0.6268 0.127 Uiso 1 1 calc R
H20C H 0.7470 -0.0664 0.6177 0.127 Uiso 1 1 calc R
Li2 Li 0.0635(8) 0.3937(4) 0.6349(3) 0.033(2) Uani 1 1 d .
C30 C 0.7461(7) 0.0684(3) 0.7131(3) 0.065(2) Uani 1 1 d .
H30A H 0.7015 0.0485 0.7316 0.098 Uiso 1 1 calc R
H30B H 0.8151 0.0816 0.7272 0.098 Uiso 1 1 calc R
H30C H 0.7739 0.0503 0.6900 0.098 Uiso 1 1 calc R
C27 C 0.2223(7) -0.0771(3) 0.5976(3) 0.071(2) Uani 1 1 d .
H27A H 0.2584 -0.0876 0.6229 0.107 Uiso 1 1 calc R
H27B H 0.1587 -0.0983 0.5896 0.107 Uiso 1 1 calc R
H27C H 0.1885 -0.0464 0.6015 0.107 Uiso 1 1 calc R
C43 C 0.4080(6) 0.2938(3) 0.5066(2) 0.0480(18) Uani 1 1 d .
H43A H 0.4695 0.3147 0.5169 0.072 Uiso 1 1 calc R
H43B H 0.4245 0.2869 0.4782 0.072 Uiso 1 1 calc R
H43C H 0.4091 0.2652 0.5222 0.072 Uiso 1 1 calc R
C29 C 0.2643(7) -0.0462(3) 0.5133(2) 0.070(2) Uani 1 1 d .
H29A H 0.2381 -0.0153 0.5209 0.105 Uiso 1 1 calc R
H29B H 0.1950 -0.0643 0.5045 0.105 Uiso 1 1 calc R
H29C H 0.3223 -0.0442 0.4912 0.105 Uiso 1 1 calc R
C64 C -0.2668(7) 0.1839(3) 0.9003(3) 0.089(3) Uani 1 1 d .
H64A H -0.2393 0.2095 0.9171 0.133 Uiso 1 1 calc R
H64B H -0.3249 0.1655 0.9154 0.133 Uiso 1 1 calc R
H64C H -0.3046 0.1959 0.8758 0.133 Uiso 1 1 calc R
C65 C -0.1083(8) 0.1379(4) 0.9319(3) 0.089(3) Uani 1 1 d .
H65A H -0.0472 0.1141 0.9282 0.133 Uiso 1 1 calc R
H65B H -0.1741 0.1256 0.9482 0.133 Uiso 1 1 calc R
H65C H -0.0728 0.1643 0.9457 0.133 Uiso 1 1 calc R
C22 C 0.1667(8) 0.1315(3) 0.5357(3) 0.075(3) Uani 1 1 d .
H22A H 0.2063 0.1262 0.5098 0.113 Uiso 1 1 calc R
H22B H 0.1393 0.1634 0.5371 0.113 Uiso 1 1 calc R
H22C H 0.0979 0.1109 0.5383 0.113 Uiso 1 1 calc R
C21 C 0.4182(7) 0.1558(3) 0.5660(2) 0.060(2) Uani 1 1 d .
H21A H 0.4684 0.1592 0.5901 0.090 Uiso 1 1 calc R
H21B H 0.3933 0.1862 0.5565 0.090 Uiso 1 1 calc R
H21C H 0.4640 0.1404 0.5448 0.090 Uiso 1 1 calc R
C61 C -0.0222(10) 0.2765(5) 0.9702(3) 0.158(6) Uani 1 1 d .
H61A H -0.0839 0.2922 0.9543 0.237 Uiso 1 1 calc R
H61B H -0.0242 0.2878 0.9980 0.237 Uiso 1 1 calc R
H61C H -0.0375 0.2434 0.9700 0.237 Uiso 1 1 calc R
C26 C 0.3245(7) -0.0779(3) 0.7514(2) 0.064(2) Uani 1 1 d .
H26A H 0.2986 -0.1014 0.7321 0.096 Uiso 1 1 calc R
H26B H 0.2614 -0.0730 0.7715 0.096 Uiso 1 1 calc R
H26C H 0.3978 -0.0881 0.7649 0.096 Uiso 1 1 calc R
Li7 Li 0.1201(9) 0.3632(4) 0.5664(3) 0.037(2) Uani 1 1 d .
C28 C 0.3624(9) -0.1377(3) 0.5410(3) 0.082(3) Uani 1 1 d .
H28A H 0.4096 -0.1379 0.5162 0.123 Uiso 1 1 calc R
H28B H 0.2849 -0.1525 0.5361 0.123 Uiso 1 1 calc R
H28C H 0.4055 -0.1545 0.5621 0.123 Uiso 1 1 calc R
Li10 Li 0.1282(8) 0.2962(4) 0.8618(3) 0.036(2) Uani 1 1 d .
Li3 Li 0.3731(8) 0.3884(4) 0.6540(3) 0.035(2) Uani 1 1 d .
Li12 Li 0.0860(9) 0.1564(4) 0.8551(4) 0.039(3) Uani 1 1 d .
C62 C 0.1883(12) 0.2622(5) 0.9782(3) 0.147(6) Uani 1 1 d .
H62A H 0.2611 0.2566 0.9625 0.220 Uiso 1 1 calc R
H62B H 0.1557 0.2330 0.9877 0.220 Uiso 1 1 calc R
H62C H 0.2075 0.2817 1.0014 0.220 Uiso 1 1 calc R
Li9 Li -0.0481(9) 0.2079(4) 0.8170(3) 0.039(3) Uani 1 1 d .
Li6 Li 0.2432(8) 0.4401(3) 0.6117(3) 0.033(2) Uani 1 1 d .
Li4 Li 0.2294(10) 0.2984(3) 0.5997(3) 0.036(2) Uani 1 1 d .
Li5 Li 0.3835(8) 0.3586(4) 0.5829(3) 0.035(2) Uani 1 1 d .
Li14 Li 0.2347(9) 0.2302(4) 0.8950(3) 0.039(3) Uani 1 1 d .
C18 C 0.9618(7) 0.0361(4) 0.6020(5) 0.192(7) Uani 1 1 d U
H18A H 0.9608 0.0645 0.5861 0.288 Uiso 1 1 calc R
H18B H 1.0320 0.0178 0.5945 0.288 Uiso 1 1 calc R
H18C H 0.9655 0.0437 0.6307 0.288 Uiso 1 1 calc R
C19 C 0.8576(12) -0.0259(5) 0.5398(3) 0.168(6) Uani 1 1 d U
H19A H 0.7838 -0.0396 0.5294 0.252 Uiso 1 1 calc R
H19B H 0.9184 -0.0498 0.5433 0.252 Uiso 1 1 calc R
H19C H 0.8870 -0.0028 0.5207 0.252 Uiso 1 1 calc R
Li11 Li 0.2654(8) 0.1957(4) 0.8254(3) 0.038(3) Uani 1 1 d .
C60 C 0.1190(14) 0.3368(3) 0.9530(3) 0.142(6) Uani 1 1 d .
H60A H 0.2039 0.3430 0.9479 0.213 Uiso 1 1 calc R
H60B H 0.0966 0.3490 0.9794 0.213 Uiso 1 1 calc R
H60C H 0.0703 0.3514 0.9321 0.213 Uiso 1 1 calc R
Li1 Li 0.1961(8) 0.3349(3) 0.6697(3) 0.032(2) Uani 1 1 d .
Li8 Li 0.1349(9) 0.2564(3) 0.7936(3) 0.036(2) Uani 1 1 d .

loop_
_atom_site_aniso_label
_atom_site_aniso_U_11
_atom_site_aniso_U_22
_atom_site_aniso_U_33
_atom_site_aniso_U_23
_atom_site_aniso_U_13
_atom_site_aniso_U_12
C52 0.044(4) 0.057(5) 0.040(4) -0.012(4) 0.009(3) 0.006(3)
C7 0.024(3) 0.048(3) 0.030(3) 0.001(3) 0.004(3) -0.011(2)
U1 0.02870(10) 0.03277(10) 0.03784(12) 0.00439(11) -0.00440(12) -0.00153(11)
Si5 0.0369(9) 0.0386(11) 0.0457(12) 0.0024(9) -0.0107(8) -0.0051(8)
C5 0.038(3) 0.031(3) 0.044(3) 0.005(3) 0.001(4) 0.000(3)
O14 0.0274(18) 0.0293(19) 0.032(2) 0.0025(15) 0.001(2) 0.004(2)
O7 0.0186(16) 0.035(2) 0.032(2) -0.004(2) 0.0001(19) -0.0038(15)
O17 0.0282(19) 0.032(2) 0.038(3) 0.007(2) 0.001(2) 0.0081(16)
O6 0.0217(18) 0.031(2) 0.030(2) 0.0006(18) -0.0030(16) 0.0034(16)
O11 0.030(2) 0.036(2) 0.038(2) 0.001(2) 0.0042(18) -0.0099(18)
O9 0.030(2) 0.035(2) 0.026(2) -0.0035(19) 0.0006(17) 0.0009(18)
O16 0.0256(19) 0.040(3) 0.041(3) 0.002(2) 0.0035(18) -0.0056(18)
O13 0.0206(18) 0.030(2) 0.036(2) -0.0018(19) 0.0019(17) -0.0067(16)
C36 0.075(5) 0.048(4) 0.096(6) 0.015(4) -0.019(7) -0.029(4)
O12 0.032(2) 0.030(2) 0.028(2) -0.0066(19) 0.0012(17) -0.0015(17)
O8 0.031(2) 0.029(2) 0.026(2) -0.0044(18) 0.0024(17) -0.0023(17)
C11 0.031(3) 0.044(3) 0.041(3) 0.001(3) -0.003(4) -0.014(4)
O15 0.037(2) 0.038(3) 0.027(2) -0.005(2) 0.0056(19) 0.0030(19)
O10 0.034(2) 0.032(2) 0.033(2) 0.004(2) -0.0048(18) 0.0065(18)
C34 0.041(3) 0.063(4) 0.046(4) -0.005(3) -0.017(4) 0.016(4)
C35 0.030(3) 0.058(4) 0.051(5) 0.001(4) 0.003(3) 0.013(3)
C3 0.038(3) 0.044(4) 0.044(4) 0.015(3) -0.005(3) 0.007(3)
C10 0.038(4) 0.031(3) 0.041(4) -0.003(3) -0.007(3) 0.007(3)
C56 0.036(3) 0.071(5) 0.051(4) 0.006(4) -0.010(4) -0.013(3)
C1 0.037(3) 0.049(5) 0.047(4) 0.016(4) 0.008(3) -0.012(3)
C51 0.044(4) 0.053(4) 0.044(4) -0.012(3) -0.010(3) 0.003(3)
C2 0.032(3) 0.040(4) 0.047(4) -0.002(3) -0.010(3) 0.000(3)
Li13 0.025(5) 0.043(6) 0.037(6) -0.001(5) 0.008(4) 0.004(4)
C6 0.022(3) 0.038(4) 0.034(4) 0.000(3) -0.004(2) 0.003(2)
C38 0.033(3) 0.065(5) 0.046(4) -0.009(4) -0.010(3) -0.012(3)
C4 0.053(4) 0.045(4) 0.039(4) 0.000(3) 0.002(3) -0.004(3)
C14 0.026(3) 0.037(4) 0.044(4) 0.000(3) -0.007(3) 0.005(3)
C45 0.071(5) 0.092(7) 0.073(6) 0.002(6) 0.001(4) 0.051(5)
C13 0.027(3) 0.040(4) 0.042(4) 0.004(3) 0.002(3) -0.001(3)
C39 0.080(5) 0.047(5) 0.048(5) -0.010(4) -0.021(4) 0.001(4)
C37 0.025(4) 0.151(9) 0.054(5) -0.025(6) 0.009(4) -0.023(5)
C23 0.041(4) 0.060(5) 0.096(6) -0.023(5) -0.007(5) 0.004(3)
C59 0.034(3) 0.045(4) 0.064(5) 0.005(4) 0.019(3) 0.007(3)
C17 0.029(3) 0.030(3) 0.038(4) 0.007(3) 0.000(3) 0.001(3)
C9 0.036(3) 0.031(3) 0.028(4) -0.005(3) 0.002(3) 0.002(3)
C42 0.075(5) 0.054(5) 0.047(5) 0.006(4) 0.013(4) 0.008(4)
C48 0.041(4) 0.083(6) 0.061(5) 0.002(5) 0.000(4) -0.027(4)
C66 0.041(4) 0.047(4) 0.060(5) -0.001(4) 0.001(3) 0.013(3)
C67 0.055(4) 0.050(4) 0.037(4) 0.006(3) -0.017(3) 0.000(3)
C25 0.068(4) 0.052(5) 0.052(5) 0.007(4) -0.005(4) 0.002(4)
C40 0.067(5) 0.069(5) 0.059(5) -0.026(4) 0.027(4) 0.005(4)
C53 0.071(5) 0.036(4) 0.048(5) -0.016(4) 0.002(4) -0.001(3)
C57 0.041(4) 0.035(4) 0.064(5) 0.004(3) 0.000(3) 0.006(3)
C47 0.107(7) 0.059(5) 0.059(5) -0.006(4) -0.044(5) 0.026(5)
C33 0.042(4) 0.037(4) 0.075(6) 0.014(4) 0.013(4) 0.012(3)
C16 0.036(3) 0.041(4) 0.061(5) 0.006(3) 0.015(3) -0.015(3)
C50 0.068(5) 0.077(6) 0.061(5) -0.019(5) 0.033(4) -0.031(4)
Si3 0.0427(9) 0.0378(10) 0.0389(10) 0.0069(10) -0.0034(8) -0.0022(9)
Cl1 0.0398(8) 0.0457(10) 0.0340(9) 0.0095(8) 0.0050(7) 0.0018(7)
Si2 0.0401(10) 0.0344(10) 0.0369(11) -0.0016(8) -0.0081(8) 0.0051(8)
Si4 0.0610(12) 0.0432(12) 0.0489(13) -0.0017(10) 0.0005(10) -0.0072(10)
Si1 0.0338(10) 0.0686(14) 0.0694(15) 0.0246(12) 0.0090(10) 0.0066(9)
C15 0.049(4) 0.048(4) 0.031(4) -0.014(3) -0.007(3) 0.006(3)
C68 0.042(4) 0.037(4) 0.083(6) 0.018(4) -0.008(4) -0.001(3)
C8 0.041(3) 0.038(4) 0.028(4) -0.007(3) -0.005(3) 0.003(3)
C41 0.080(5) 0.040(5) 0.044(4) -0.015(3) -0.009(4) 0.003(4)
C44 0.047(4) 0.072(5) 0.054(5) -0.022(4) 0.006(4) -0.016(4)
C31 0.052(4) 0.047(5) 0.079(6) 0.012(4) -0.016(4) -0.018(4)
C58 0.037(4) 0.061(5) 0.057(5) -0.007(4) -0.014(3) 0.017(3)
C24 0.053(4) 0.074(5) 0.055(5) -0.003(4) 0.005(4) 0.010(4)
C12 0.033(3) 0.035(4) 0.028(3) -0.006(3) 0.002(3) 0.001(3)
C54 0.033(3) 0.079(6) 0.053(5) -0.003(4) 0.006(3) -0.013(3)
C63 0.109(7) 0.075(7) 0.119(9) -0.025(6) 0.060(7) -0.045(6)
C49 0.061(5) 0.054(5) 0.081(6) 0.023(5) -0.002(4) -0.023(4)
C55 0.074(6) 0.041(5) 0.115(8) 0.011(5) -0.028(5) -0.018(4)
C32 0.060(5) 0.070(6) 0.080(6) -0.021(5) -0.018(4) -0.009(4)
C46 0.098(7) 0.067(6) 0.130(9) 0.060(6) -0.055(6) -0.028(5)
C20 0.057(5) 0.089(6) 0.108(7) 0.044(6) 0.009(5) 0.018(4)
Li2 0.030(5) 0.040(6) 0.028(6) 0.000(5) 0.007(4) 0.001(4)
C30 0.057(5) 0.056(5) 0.082(6) 0.010(5) -0.019(4) 0.001(4)
C27 0.067(5) 0.059(5) 0.088(7) 0.003(5) -0.001(5) -0.028(4)
C43 0.046(4) 0.061(5) 0.038(4) -0.010(4) 0.003(3) 0.009(3)
C29 0.080(6) 0.068(6) 0.062(6) 0.010(5) -0.008(5) -0.028(5)
C64 0.050(5) 0.075(7) 0.141(9) 0.005(6) 0.050(5) 0.000(5)
C65 0.066(6) 0.115(8) 0.086(7) 0.046(6) 0.001(5) -0.002(5)
C22 0.099(7) 0.058(6) 0.068(6) -0.002(5) -0.026(5) 0.020(5)
C21 0.082(5) 0.050(5) 0.047(5) 0.004(4) 0.007(4) -0.013(4)
C61 0.117(10) 0.282(17) 0.075(7) -0.102(9) 0.054(7) -0.044(11)
C26 0.055(5) 0.062(5) 0.074(6) 0.010(5) -0.009(4) -0.018(4)
Li7 0.032(5) 0.044(7) 0.033(6) 0.000(5) 0.000(5) 0.009(5)
C28 0.105(7) 0.047(5) 0.094(7) -0.003(5) -0.008(6) -0.001(5)
Li10 0.028(5) 0.033(6) 0.046(7) 0.002(5) 0.003(4) -0.004(4)
Li3 0.030(5) 0.036(6) 0.037(6) -0.006(5) 0.000(4) -0.005(4)
Li12 0.028(5) 0.034(6) 0.055(8) 0.009(5) -0.002(5) -0.002(4)
C62 0.213(14) 0.195(13) 0.033(6) -0.034(7) -0.046(7) 0.119(11)
Li9 0.034(5) 0.038(6) 0.044(7) -0.005(5) -0.001(5) -0.004(4)
Li6 0.035(5) 0.036(6) 0.027(6) 0.002(4) -0.003(4) 0.002(4)
Li4 0.045(6) 0.024(5) 0.039(6) 0.004(5) 0.002(5) -0.007(4)
Li5 0.029(5) 0.043(6) 0.035(6) 0.001(5) 0.007(4) -0.002(5)
Li14 0.031(5) 0.043(7) 0.042(6) -0.004(5) -0.003(5) 0.005(5)
C18 0.040(5) 0.129(10) 0.41(2) 0.116(10) -0.045(8) -0.022(5)
C19 0.224(13) 0.189(13) 0.090(7) 0.046(7) 0.073(8) 0.147(11)
Li11 0.026(5) 0.035(6) 0.052(7) -0.003(5) 0.007(5) 0.004(4)
C60 0.291(17) 0.065(7) 0.070(7) -0.032(6) 0.027(9) -0.021(9)
Li1 0.033(5) 0.027(5) 0.037(6) 0.000(5) 0.003(5) 0.003(4)
Li8 0.039(6) 0.025(6) 0.043(7) 0.001(5) 0.006(5) 0.006(4)

loop_
_atom_type_symbol
_atom_type_description
_atom_type_scat_dispersion_real
_atom_type_scat_dispersion_imag
_atom_type_scat_source
C C 0.0033 0.0016 'International Tables Vol C Tables 4.2.6.8 and 6.1.1.4'
H H 0.0000 0.0000 'International Tables Vol C Tables 4.2.6.8 and 6.1.1.4'
Li Li -0.0003 0.0001 'International Tables Vol C Tables 4.2.6.8 and 6.1.1.4'
O O 0.0106 0.0060 'International Tables Vol C Tables 4.2.6.8 and 6.1.1.4'
Si Si 0.0817 0.0704 'International Tables Vol C Tables 4.2.6.8 and 6.1.1.4'
U U -9.6767 9.6646 'International Tables Vol C Tables 4.2.6.8 and 6.1.1.4'
Cl Cl 0.1484 0.1585 'International Tables Vol C Tables 4.2.6.8 and 6.1.1.4'

loop_
_geom_angle_atom_site_label_1
_geom_angle_atom_site_label_2
_geom_angle_atom_site_label_3
_geom_angle
C12 C52 H52A 109.5
C12 C52 H52B 109.5
H52A C52 H52B 109.5
C12 C52 H52C 109.5
H52A C52 H52C 109.5
H52B C52 H52C 109.5
O7 C7 C37 109.2(5)
O7 C7 C36 108.1(5)
C37 C7 C36 113.1(6)
O7 C7 C38 110.0(5)
C37 C7 C38 108.9(5)
C36 C7 C38 107.6(6)
C2 U1 C1 112.8(2)
C2 U1 C3 123.9(2)
C1 U1 C3 122.9(2)
C2 U1 C5 92.9(2)
C1 U1 C5 92.5(2)
C3 U1 C5 90.8(2)
C2 U1 C4 86.6(2)
C1 U1 C4 86.9(2)
C3 U1 C4 90.2(2)
C5 U1 C4 179.0(2)
C5 Si5 C32 115.4(3)
C5 Si5 C30 110.8(3)
C32 Si5 C30 105.2(4)
C5 Si5 C31 109.0(3)
C32 Si5 C31 107.3(4)
C30 Si5 C31 108.8(4)
Si5 C5 U1 130.6(3)
Si5 C5 H5A 104.6
U1 C5 H5A 104.6
Si5 C5 H5B 104.6
U1 C5 H5B 104.6
H5A C5 H5B 105.7
C14 O14 Li9 115.2(5)
C14 O14 Li10 115.8(4)
Li9 O14 Li10 128.6(5)
C14 O14 Li8 122.7(4)
Li9 O14 Li8 80.9(4)
Li10 O14 Li8 77.7(5)
C14 O14 Li13 115.6(4)
Li9 O14 Li13 76.6(5)
Li10 O14 Li13 76.1(4)
Li8 O14 Li13 121.7(4)
C7 O7 Li2 114.6(4)
C7 O7 Li4 116.9(4)
Li2 O7 Li4 127.9(4)
C7 O7 Li1 124.2(5)
Li2 O7 Li1 78.6(4)
Li4 O7 Li1 79.0(4)
C7 O7 Li7 114.4(5)
Li2 O7 Li7 77.2(4)
Li4 O7 Li7 75.5(4)
Li1 O7 Li7 121.4(4)
C17 O17 Li11 128.1(5)
C17 O17 Li12 123.1(5)
Li11 O17 Li12 82.2(5)
C17 O17 Li14 125.8(5)
Li11 O17 Li14 82.9(5)
Li12 O17 Li14 101.7(5)
C6 O6 Li3 112.7(4)
C6 O6 Li4 117.9(4)
Li3 O6 Li4 128.8(5)
C6 O6 Li1 123.8(4)
Li3 O6 Li1 79.4(4)
Li4 O6 Li1 79.4(5)
C6 O6 Li5 114.3(4)
Li3 O6 Li5 76.5(5)
Li4 O6 Li5 76.3(4)
Li1 O6 Li5 121.8(4)
C11 O11 Li3 130.8(4)
C11 O11 Li5 123.4(4)
Li3 O11 Li5 83.1(5)
C11 O11 Li6 121.6(5)
Li3 O11 Li6 83.1(4)
Li5 O11 Li6 103.6(5)
C9 O9 Li4 135.6(5)
C9 O9 Li7 122.2(5)
Li4 O9 Li7 83.0(5)
C9 O9 Li5 119.9(4)
Li4 O9 Li5 82.9(5)
Li7 O9 Li5 102.8(5)
C16 O16 Li9 137.2(5)
C16 O16 Li12 122.5(5)
Li9 O16 Li12 81.3(5)
C16 O16 Li13 120.4(5)
Li9 O16 Li13 81.6(5)
Li12 O16 Li13 102.6(4)
C13 O13 Li11 115.0(4)
C13 O13 Li10 115.7(4)
Li11 O13 Li10 128.3(5)
C13 O13 Li8 127.1(5)
Li11 O13 Li8 78.8(5)
Li10 O13 Li8 79.2(4)
C13 O13 Li14 111.1(4)
Li11 O13 Li14 77.2(5)
Li10 O13 Li14 76.0(4)
Li8 O13 Li14 121.9(4)
C7 C36 H36A 109.5
C7 C36 H36B 109.5
H36A C36 H36B 109.5
C7 C36 H36C 109.5
H36A C36 H36C 109.5
H36B C36 H36C 109.5
C12 O12 Li9 118.6(4)
C12 O12 Li11 112.5(4)
Li9 O12 Li11 128.2(5)
C12 O12 Li8 123.8(5)
Li9 O12 Li8 81.1(4)
Li11 O12 Li8 77.4(4)
C12 O12 Li12 114.9(5)
Li9 O12 Li12 75.7(5)
Li11 O12 Li12 76.4(4)
Li8 O12 Li12 121.1(5)
C8 O8 Li2 112.6(4)
C8 O8 Li3 119.0(4)
Li2 O8 Li3 127.7(5)
C8 O8 Li1 125.5(5)
Li2 O8 Li1 78.2(4)
Li3 O8 Li1 79.0(4)
C8 O8 Li6 112.9(4)
Li2 O8 Li6 77.0(4)
Li3 O8 Li6 76.0(4)
Li1 O8 Li6 121.4(4)
O11 C11 C48 109.2(5)
O11 C11 C50 110.6(5)
C48 C11 C50 110.5(6)
O11 C11 C49 109.3(5)
C48 C11 C49 109.5(6)
C50 C11 C49 107.6(6)
C15 O15 Li10 132.3(5)
C15 O15 Li14 122.1(5)
Li10 O15 Li14 83.8(5)
C15 O15 Li13 121.1(5)
Li10 O15 Li13 83.0(5)
Li14 O15 Li13 104.1(5)
C10 O10 Li2 130.7(5)
C10 O10 Li6 123.3(5)
Li2 O10 Li6 83.4(4)
C10 O10 Li7 121.8(5)
Li2 O10 Li7 82.5(5)
Li6 O10 Li7 103.8(5)
C6 C34 H34A 109.5
C6 C34 H34B 109.5
H34A C34 H34B 109.5
C6 C34 H34C 109.5
H34A C34 H34C 109.5
H34B C34 H34C 109.5
C6 C35 H35A 109.5
C6 C35 H35B 109.5
H35A C35 H35B 109.5
C6 C35 H35C 109.5
H35A C35 H35C 109.5
H35B C35 H35C 109.5
Si3 C3 U1 125.7(3)
Si3 C3 H3A 105.9
U1 C3 H3A 105.9
Si3 C3 H3B 105.9
U1 C3 H3B 105.9
H3A C3 H3B 106.2
O10 C10 C47 110.9(5)
O10 C10 C45 109.6(5)
C47 C10 C45 106.9(6)
O10 C10 C46 111.0(5)
C47 C10 C46 108.6(6)
C45 C10 C46 109.9(7)
C13 C56 H56A 109.5
C13 C56 H56B 109.5
H56A C56 H56B 109.5
C13 C56 H56C 109.5
H56A C56 H56C 109.5
H56B C56 H56C 109.5
Si1 C1 U1 126.2(3)
Si1 C1 H1A 105.8
U1 C1 H1A 105.8
Si1 C1 H1B 105.8
U1 C1 H1B 105.8
H1A C1 H1B 106.2
C12 C51 H51A 109.5
C12 C51 H51B 109.5
H51A C51 H51B 109.5
C12 C51 H51C 109.5
H51A C51 H51C 109.5
H51B C51 H51C 109.5
Si2 C2 U1 127.6(3)
Si2 C2 H2A 105.4
U1 C2 H2A 105.4
Si2 C2 H2B 105.4
U1 C2 H2B 105.4
H2A C2 H2B 106.0
O15 Li13 O16 132.5(5)
O15 Li13 O14 98.6(4)
O16 Li13 O14 98.2(5)
O15 Li13 Li9 129.4(5)
O16 Li13 Li9 48.4(4)
O14 Li13 Li9 49.8(4)
O15 Li13 Li10 47.8(4)
O16 Li13 Li10 129.9(5)
O14 Li13 Li10 50.8(3)
Li9 Li13 Li10 91.0(5)
O15 Li13 Li12 97.7(4)
O16 Li13 Li12 38.4(3)
O14 Li13 Li12 89.7(4)
Li9 Li13 Li12 52.6(4)
Li10 Li13 Li12 96.3(4)
O15 Li13 Li14 37.8(3)
O16 Li13 Li14 97.8(4)
O14 Li13 Li14 91.4(4)
Li9 Li13 Li14 97.2(4)
Li10 Li13 Li14 53.4(4)
Li12 Li13 Li14 60.6(3)
O15 Li13 Li8 86.0(4)
O16 Li13 Li8 87.8(4)
O14 Li13 Li8 29.1(2)
Li9 Li13 Li8 46.4(3)
Li10 Li13 Li8 45.0(3)
Li12 Li13 Li8 65.5(3)
Li14 Li13 Li8 66.0(3)
O6 C6 C34 108.5(5)
O6 C6 C33 109.0(4)
C34 C6 C33 111.2(6)
O6 C6 C35 109.2(5)
C34 C6 C35 109.7(5)
C33 C6 C35 109.2(5)
C7 C38 H38A 109.5
C7 C38 H38B 109.5
H38A C38 H38B 109.5
C7 C38 H38C 109.5
H38A C38 H38C 109.5
H38B C38 H38C 109.5
Si4 C4 U1 128.9(3)
Si4 C4 H4A 105.1
U1 C4 H4A 105.1
Si4 C4 H4B 105.1
U1 C4 H4B 105.1
H4A C4 H4B 105.9
O14 C14 C57 108.6(4)
O14 C14 C58 109.3(5)
C57 C14 C58 110.5(6)
O14 C14 C59 108.9(5)
C57 C14 C59 109.1(5)
C58 C14 C59 110.5(5)
C10 C45 H45A 109.5
C10 C45 H45B 109.5
H45A C45 H45B 109.5
C10 C45 H45C 109.5
H45A C45 H45C 109.5
H45B C45 H45C 109.5
O13 C13 C55 108.5(5)
O13 C13 C54 109.0(5)
C55 C13 C54 113.2(6)
O13 C13 C56 109.8(5)
C55 C13 C56 107.3(6)
C54 C13 C56 109.0(5)
C8 C39 H39A 109.5
C8 C39 H39B 109.5
H39A C39 H39B 109.5
C8 C39 H39C 109.5
H39A C39 H39C 109.5
H39B C39 H39C 109.5
C7 C37 H37A 109.5
C7 C37 H37B 109.5
H37A C37 H37B 109.5
C7 C37 H37C 109.5
H37A C37 H37C 109.5
H37B C37 H37C 109.5
Si2 C23 H23A 109.5
Si2 C23 H23B 109.5
H23A C23 H23B 109.5
Si2 C23 H23C 109.5
H23A C23 H23C 109.5
H23B C23 H23C 109.5
C14 C59 H59A 109.5
C14 C59 H59B 109.5
H59A C59 H59B 109.5
C14 C59 H59C 109.5
H59A C59 H59C 109.5
H59B C59 H59C 109.5
O17 C17 C66 109.6(5)
O17 C17 C68 110.4(5)
C66 C17 C68 109.3(5)
O17 C17 C67 110.3(5)
C66 C17 C67 108.9(5)
C68 C17 C67 108.3(5)
O9 C9 C43 110.7(5)
O9 C9 C42 109.2(5)
C43 C9 C42 108.8(5)
O9 C9 C44 109.2(5)
C43 C9 C44 108.7(5)
C42 C9 C44 110.3(6)
C9 C42 H42A 109.5
C9 C42 H42B 109.5
H42A C42 H42B 109.5
C9 C42 H42C 109.5
H42A C42 H42C 109.5
H42B C42 H42C 109.5
C11 C48 H48A 109.5
C11 C48 H48B 109.5
H48A C48 H48B 109.5
C11 C48 H48C 109.5
H48A C48 H48C 109.5
H48B C48 H48C 109.5
C17 C66 H66A 109.5
C17 C66 H66B 109.5
H66A C66 H66B 109.5
C17 C66 H66C 109.5
H66A C66 H66C 109.5
H66B C66 H66C 109.5
C17 C67 H67A 109.5
C17 C67 H67B 109.5
H67A C67 H67B 109.5
C17 C67 H67C 109.5
H67A C67 H67C 109.5
H67B C67 H67C 109.5
Si3 C25 H25A 109.5
Si3 C25 H25B 109.5
H25A C25 H25B 109.5
Si3 C25 H25C 109.5
H25A C25 H25C 109.5
H25B C25 H25C 109.5
C8 C40 H40A 109.5
C8 C40 H40B 109.5
H40A C40 H40B 109.5
C8 C40 H40C 109.5
H40A C40 H40C 109.5
H40B C40 H40C 109.5
C12 C53 H53A 109.5
C12 C53 H53B 109.5
H53A C53 H53B 109.5
C12 C53 H53C 109.5
H53A C53 H53C 109.5
H53B C53 H53C 109.5
C14 C57 H57A 109.5
C14 C57 H57B 109.5
H57A C57 H57B 109.5
C14 C57 H57C 109.5
H57A C57 H57C 109.5
H57B C57 H57C 109.5
C10 C47 H47A 109.5
C10 C47 H47B 109.5
H47A C47 H47B 109.5
C10 C47 H47C 109.5
H47A C47 H47C 109.5
H47B C47 H47C 109.5
C6 C33 H33A 109.5
C6 C33 H33B 109.5
H33A C33 H33B 109.5
C6 C33 H33C 109.5
H33A C33 H33C 109.5
H33B C33 H33C 109.5
O16 C16 C63 112.1(6)
O16 C16 C64 110.8(6)
C63 C16 C64 114.1(7)
O16 C16 C65 109.2(5)
C63 C16 C65 107.7(7)
C64 C16 C65 102.4(7)
C11 C50 H50A 109.5
C11 C50 H50B 109.5
H50A C50 H50B 109.5
C11 C50 H50C 109.5
H50A C50 H50C 109.5
H50B C50 H50C 109.5
C3 Si3 C25 112.4(3)
C3 Si3 C24 110.4(3)
C25 Si3 C24 108.5(3)
C3 Si3 C26 112.8(3)
C25 Si3 C26 105.5(3)
C24 Si3 C26 106.8(4)
Li1 Cl1 Li8 179.1(4)
C23 Si2 C2 110.5(4)
C23 Si2 C21 112.0(3)
C2 Si2 C21 110.5(3)
C23 Si2 C22 105.5(4)
C2 Si2 C22 113.1(3)
C21 Si2 C22 105.0(4)
C27 Si4 C4 112.3(3)
C27 Si4 C29 106.1(4)
C4 Si4 C29 111.8(3)
C27 Si4 C28 106.5(4)
C4 Si4 C28 115.0(4)
C29 Si4 C28 104.4(4)
C18 Si1 C20 110.9(5)
C18 Si1 C1 113.0(4)
C20 Si1 C1 114.5(3)
C18 Si1 C19 103.7(7)
C20 Si1 C19 103.2(5)
C1 Si1 C19 110.6(4)
O15 C15 C61 111.1(6)
O15 C15 C62 109.0(6)
C61 C15 C62 107.2(9)
O15 C15 C60 111.2(7)
C61 C15 C60 108.4(9)
C62 C15 C60 109.8(9)
C17 C68 H68A 109.5
C17 C68 H68B 109.5
H68A C68 H68B 109.5
C17 C68 H68C 109.5
H68A C68 H68C 109.5
H68B C68 H68C 109.5
O8 C8 C40 109.4(5)
O8 C8 C39 109.4(5)
C40 C8 C39 109.1(6)
O8 C8 C41 108.9(5)
C40 C8 C41 109.7(6)
C39 C8 C41 110.4(6)
C8 C41 H41A 109.5
C8 C41 H41B 109.5
H41A C41 H41B 109.5
C8 C41 H41C 109.5
H41A C41 H41C 109.5
H41B C41 H41C 109.5
C9 C44 H44A 109.5
C9 C44 H44B 109.5
H44A C44 H44B 109.5
C9 C44 H44C 109.5
H44A C44 H44C 109.5
H44B C44 H44C 109.5
Si5 C31 H31A 109.5
Si5 C31 H31B 109.5
H31A C31 H31B 109.5
Si5 C31 H31C 109.5
H31A C31 H31C 109.5
H31B C31 H31C 109.5
C14 C58 H58A 109.5
C14 C58 H58B 109.5
H58A C58 H58B 109.5
C14 C58 H58C 109.5
H58A C58 H58C 109.5
H58B C58 H58C 109.5
Si3 C24 H24A 109.5
Si3 C24 H24B 109.5
H24A C24 H24B 109.5
Si3 C24 H24C 109.5
H24A C24 H24C 109.5
H24B C24 H24C 109.5
O12 C12 C51 109.0(5)
O12 C12 C52 108.4(5)
C51 C12 C52 109.3(5)
O12 C12 C53 109.5(5)
C51 C12 C53 110.2(5)
C52 C12 C53 110.4(5)
C13 C54 H54A 109.5
C13 C54 H54B 109.5
H54A C54 H54B 109.5
C13 C54 H54C 109.5
H54A C54 H54C 109.5
H54B C54 H54C 109.5
C16 C63 H63A 109.5
C16 C63 H63B 109.5
H63A C63 H63B 109.5
C16 C63 H63C 109.5
H63A C63 H63C 109.5
H63B C63 H63C 109.5
C11 C49 H49A 109.5
C11 C49 H49B 109.5
H49A C49 H49B 109.5
C11 C49 H49C 109.5
H49A C49 H49C 109.5
H49B C49 H49C 109.5
C13 C55 H55A 109.5
C13 C55 H55B 109.5
H55A C55 H55B 109.5
C13 C55 H55C 109.5
H55A C55 H55C 109.5
H55B C55 H55C 109.5
Si5 C32 H32A 109.5
Si5 C32 H32B 109.5
H32A C32 H32B 109.5
Si5 C32 H32C 109.5
H32A C32 H32C 109.5
H32B C32 H32C 109.5
C10 C46 H46A 109.5
C10 C46 H46B 109.5
H46A C46 H46B 109.5
C10 C46 H46C 109.5
H46A C46 H46C 109.5
H46B C46 H46C 109.5
Si1 C20 H20A 109.5
Si1 C20 H20B 109.5
H20A C20 H20B 109.5
Si1 C20 H20C 109.5
H20A C20 H20C 109.5
H20B C20 H20C 109.5
O10 Li2 O7 103.3(5)
O10 Li2 O8 103.1(5)
O7 Li2 O8 102.2(5)
O10 Li2 Li7 49.3(4)
O7 Li2 Li7 54.0(4)
O8 Li2 Li7 110.1(5)
O10 Li2 Li6 48.7(3)
O7 Li2 Li6 110.5(5)
O8 Li2 Li6 54.4(3)
Li7 Li2 Li6 73.5(4)
O10 Li2 Li1 127.2(5)
O7 Li2 Li1 52.8(4)
O8 Li2 Li1 52.9(4)
Li7 Li2 Li1 91.4(5)
Li6 Li2 Li1 92.1(4)
O10 Li2 Li3 89.7(4)
O7 Li2 Li3 83.7(4)
O8 Li2 Li3 26.2(3)
Li7 Li2 Li3 84.3(4)
Li6 Li2 Li3 45.7(3)
Li1 Li2 Li3 46.9(3)
O10 Li2 Li4 89.7(4)
O7 Li2 Li4 26.4(2)
O8 Li2 Li4 83.7(4)
Li7 Li2 Li4 45.1(3)
Li6 Li2 Li4 84.5(4)
Li1 Li2 Li4 46.8(3)
Li3 Li2 Li4 60.7(3)
Si5 C30 H30A 109.5
Si5 C30 H30B 109.5
H30A C30 H30B 109.5
Si5 C30 H30C 109.5
H30A C30 H30C 109.5
H30B C30 H30C 109.5
Si4 C27 H27A 109.5
Si4 C27 H27B 109.5
H27A C27 H27B 109.5
Si4 C27 H27C 109.5
H27A C27 H27C 109.5
H27B C27 H27C 109.5
C9 C43 H43A 109.5
C9 C43 H43B 109.5
H43A C43 H43B 109.5
C9 C43 H43C 109.5
H43A C43 H43C 109.5
H43B C43 H43C 109.5
Si4 C29 H29A 109.5
Si4 C29 H29B 109.5
H29A C29 H29B 109.5
Si4 C29 H29C 109.5
H29A C29 H29C 109.5
H29B C29 H29C 109.5
C16 C64 H64A 109.5
C16 C64 H64B 109.5
H64A C64 H64B 109.5
C16 C64 H64C 109.5
H64A C64 H64C 109.5
H64B C64 H64C 109.5
C16 C65 H65A 109.5
C16 C65 H65B 109.5
H65A C65 H65B 109.5
C16 C65 H65C 109.5
H65A C65 H65C 109.5
H65B C65 H65C 109.5
Si2 C22 H22A 109.5
Si2 C22 H22B 109.5
H22A C22 H22B 109.5
Si2 C22 H22C 109.5
H22A C22 H22C 109.5
H22B C22 H22C 109.5
Si2 C21 H21A 109.5
Si2 C21 H21B 109.5
H21A C21 H21B 109.5
Si2 C21 H21C 109.5
H21A C21 H21C 109.5
H21B C21 H21C 109.5
C15 C61 H61A 109.5
C15 C61 H61B 109.5
H61A C61 H61B 109.5
C15 C61 H61C 109.5
H61A C61 H61C 109.5
H61B C61 H61C 109.5
Si3 C26 H26A 109.5
Si3 C26 H26B 109.5
H26A C26 H26B 109.5
Si3 C26 H26C 109.5
H26A C26 H26C 109.5
H26B C26 H26C 109.5
O9 Li7 O10 133.2(6)
O9 Li7 O7 98.4(5)
O10 Li7 O7 96.9(5)
O9 Li7 Li2 128.5(5)
O10 Li7 Li2 48.2(4)
O7 Li7 Li2 48.7(3)
Si4 C28 H28A 109.5
Si4 C28 H28B 109.5
H28A C28 H28B 109.5
Si4 C28 H28C 109.5
H28A C28 H28C 109.5
H28B C28 H28C 109.5
O15 Li10 O13 103.4(5)
O15 Li10 O14 102.3(5)
O13 Li10 O14 99.9(5)
O15 Li10 Li13 49.2(3)
O13 Li10 Li13 109.3(5)
O14 Li10 Li13 53.1(3)
O15 Li10 Li14 48.5(4)
O13 Li10 Li14 54.9(4)
O14 Li10 Li14 108.9(5)
Li13 Li10 Li14 73.4(4)
O15 Li10 Li8 126.3(6)
O13 Li10 Li8 51.6(4)
O14 Li10 Li8 52.1(4)
Li13 Li10 Li8 90.8(5)
Li14 Li10 Li8 91.6(5)
O15 Li10 Li11 89.8(4)
O13 Li10 Li11 25.7(3)
O14 Li10 Li11 81.7(4)
Li13 Li10 Li11 83.8(4)
Li14 Li10 Li11 46.2(4)
Li8 Li10 Li11 45.8(3)
O15 Li10 Li9 88.7(4)
O13 Li10 Li9 82.4(4)
O14 Li10 Li9 25.4(3)
Li13 Li10 Li9 44.4(3)
Li14 Li10 Li9 83.8(4)
Li8 Li10 Li9 46.8(3)
Li11 Li10 Li9 59.8(3)
O11 Li3 O8 103.6(5)
O11 Li3 O6 102.8(5)
O8 Li3 O6 100.6(5)
O11 Li3 Li5 48.8(4)
O8 Li3 Li5 109.5(5)
O6 Li3 Li5 54.0(4)
O11 Li3 Li6 48.9(4)
O8 Li3 Li6 54.8(4)
O6 Li3 Li6 109.6(5)
Li5 Li3 Li6 73.2(4)
O11 Li3 Li1 126.7(5)
O8 Li3 Li1 52.3(3)
O6 Li3 Li1 51.8(3)
Li5 Li3 Li1 90.9(5)
Li6 Li3 Li1 91.9(4)
O11 Li3 Li2 90.1(4)
O8 Li3 Li2 26.1(3)
O6 Li3 Li2 82.1(4)
Li5 Li3 Li2 83.8(4)
Li6 Li3 Li2 46.2(3)
Li1 Li3 Li2 46.2(3)
O11 Li3 Li4 89.3(4)
O8 Li3 Li4 82.8(4)
O6 Li3 Li4 25.7(3)
Li5 Li3 Li4 45.0(3)
Li6 Li3 Li4 84.2(4)
Li1 Li3 Li4 46.3(3)
Li2 Li3 Li4 59.9(3)
O16 Li12 O17 134.0(7)
O16 Li12 O12 98.7(5)
O17 Li12 O12 97.9(5)
O16 Li12 Li9 49.0(4)
O17 Li12 Li9 130.1(6)
O12 Li12 Li9 49.7(4)
O16 Li12 Li11 129.8(6)
O17 Li12 Li11 47.9(4)
O12 Li12 Li11 50.0(4)
Li9 Li12 Li11 90.3(5)
O16 Li12 Li13 39.0(3)
O17 Li12 Li13 98.7(5)
O12 Li12 Li13 90.0(4)
Li9 Li12 Li13 53.3(4)
Li11 Li12 Li13 95.8(5)
O16 Li12 Li14 97.7(5)
O17 Li12 Li14 39.4(3)
O12 Li12 Li14 91.3(4)
Li9 Li12 Li14 97.2(5)
Li11 Li12 Li14 53.7(4)
Li13 Li12 Li14 59.9(3)
O16 Li12 Li8 88.0(4)
O17 Li12 Li8 86.1(4)
O12 Li12 Li8 29.3(3)
Li9 Li12 Li8 46.3(3)
Li11 Li12 Li8 44.5(3)
Li13 Li12 Li8 65.4(3)
Li14 Li12 Li8 65.7(3)
C15 C62 H62A 109.5
C15 C62 H62B 109.5
H62A C62 H62B 109.5
C15 C62 H62C 109.5
H62A C62 H62C 109.5
H62B C62 H62C 109.5
O16 Li9 O12 104.3(5)
O16 Li9 O14 103.6(5)
O12 Li9 O14 99.6(5)
O16 Li9 Li12 49.7(4)
O12 Li9 Li12 54.6(4)
O14 Li9 Li12 109.5(5)
O16 Li9 Li13 50.0(4)
O12 Li9 Li13 109.7(5)
O14 Li9 Li13 53.7(4)
Li12 Li9 Li13 74.2(5)
O16 Li9 Li8 126.1(6)
O12 Li9 Li8 51.4(3)
O14 Li9 Li8 51.2(3)
Li12 Li9 Li8 90.4(5)
Li13 Li9 Li8 89.8(5)
O16 Li9 Li11 90.1(4)
O12 Li9 Li11 26.1(3)
O14 Li9 Li11 81.9(4)
Li12 Li9 Li11 45.3(3)
Li13 Li9 Li11 83.8(4)
Li8 Li9 Li11 45.6(3)
O16 Li9 Li10 89.7(4)
O12 Li9 Li10 82.0(4)
O14 Li9 Li10 26.0(3)
Li12 Li9 Li10 83.7(4)
Li13 Li9 Li10 44.7(3)
Li8 Li9 Li10 45.5(3)
Li11 Li9 Li10 59.5(3)
O11 Li6 O10 132.9(6)
O11 Li6 O8 97.2(4)
O10 Li6 O8 96.5(4)
O11 Li6 Li3 48.0(3)
O10 Li6 Li3 127.5(5)
O8 Li6 Li3 49.2(3)
O11 Li6 Li2 127.1(5)
O10 Li6 Li2 47.9(3)
O8 Li6 Li2 48.6(3)
Li3 Li6 Li2 88.2(4)
O9 Li4 O6 103.3(5)
O9 Li4 O7 103.0(5)
O6 Li4 O7 99.6(5)
O9 Li4 Li2 89.7(4)
O6 Li4 Li2 81.4(4)
O7 Li4 Li2 25.7(2)
O9 Li4 Li3 89.7(4)
O6 Li4 Li3 25.5(3)
O7 Li4 Li3 81.9(4)
Li2 Li4 Li3 59.4(3)
O11 Li5 O9 133.7(6)
O11 Li5 O6 97.6(5)
O9 Li5 O6 97.5(5)
O11 Li5 Li3 48.1(4)
O9 Li5 Li3 128.8(5)
O6 Li5 Li3 49.5(4)
O15 Li14 O17 133.8(6)
O15 Li14 O13 96.9(5)
O17 Li14 O13 95.6(5)
O15 Li14 Li10 47.7(4)
O17 Li14 Li10 127.5(6)
O13 Li14 Li10 49.2(3)
O15 Li14 Li11 126.8(6)
O17 Li14 Li11 47.2(4)
O13 Li14 Li11 48.3(3)
Li10 Li14 Li11 88.2(5)
O15 Li14 Li13 38.1(3)
O17 Li14 Li13 98.0(4)
O13 Li14 Li13 89.4(4)
Li10 Li14 Li13 53.1(3)
Li11 Li14 Li13 94.9(4)
O15 Li14 Li12 97.1(4)
O17 Li14 Li12 38.9(3)
O13 Li14 Li12 89.0(4)
Li10 Li14 Li12 95.3(4)
Li11 Li14 Li12 52.8(4)
Li13 Li14 Li12 59.6(3)
Si1 C18 H18A 109.5
Si1 C18 H18B 109.5
H18A C18 H18B 109.5
Si1 C18 H18C 109.5
H18A C18 H18C 109.5
H18B C18 H18C 109.5
Si1 C19 H19A 109.5
Si1 C19 H19B 109.5
H19A C19 H19B 109.5
Si1 C19 H19C 109.5
H19A C19 H19C 109.5
H19B C19 H19C 109.5
O17 Li11 O13 104.3(6)
O17 Li11 O12 103.5(5)
O13 Li11 O12 101.2(5)
O17 Li11 Li12 49.9(4)
O13 Li11 Li12 109.8(5)
O12 Li11 Li12 53.6(4)
O17 Li11 Li8 128.2(5)
O13 Li11 Li8 52.0(4)
O12 Li11 Li8 52.7(4)
Li12 Li11 Li8 91.3(5)
O17 Li11 Li14 49.9(4)
O13 Li11 Li14 54.5(4)
O12 Li11 Li14 109.5(5)
Li12 Li11 Li14 73.5(5)
Li8 Li11 Li14 91.4(5)
O17 Li11 Li10 91.0(4)
O13 Li11 Li10 26.0(2)
O12 Li11 Li10 82.8(4)
Li12 Li11 Li10 84.1(4)
Li8 Li11 Li10 46.3(3)
Li14 Li11 Li10 45.6(3)
O17 Li11 Li9 90.1(4)
O13 Li11 Li9 83.5(4)
O12 Li11 Li9 25.6(3)
Li12 Li11 Li9 44.4(3)
Li8 Li11 Li9 47.4(3)
Li14 Li11 Li9 84.2(4)
Li10 Li11 Li9 60.8(3)
C15 C60 H60A 109.5
C15 C60 H60B 109.5
H60A C60 H60B 109.5
C15 C60 H60C 109.5
H60A C60 H60C 109.5
H60B C60 H60C 109.5
O6 Li1 O7 95.0(5)
O6 Li1 O8 94.3(4)
O7 Li1 O8 94.4(4)
O6 Li1 Cl1 120.0(5)
O7 Li1 Cl1 123.4(5)
O8 Li1 Cl1 122.4(5)
O6 Li1 Li2 110.6(5)
O7 Li1 Li2 48.6(3)
O8 Li1 Li2 48.8(3)
Cl1 Li1 Li2 129.4(5)
O6 Li1 Li3 48.8(3)
O7 Li1 Li3 111.0(5)
O8 Li1 Li3 48.7(3)
Cl1 Li1 Li3 125.6(5)
Li2 Li1 Li3 87.0(5)
O13 Li8 O14 96.0(5)
O13 Li8 O12 95.8(5)
O14 Li8 O12 92.9(4)
O13 Li8 Cl1 119.9(5)
O14 Li8 Cl1 121.0(5)
O12 Li8 Cl1 124.3(5)
O13 Li8 Li11 49.2(3)
O14 Li8 Li11 111.2(5)
O12 Li8 Li11 49.9(3)
Cl1 Li8 Li11 127.9(5)
O13 Li8 Li10 49.3(3)
O14 Li8 Li10 50.2(3)
O12 Li8 Li10 111.5(5)
Cl1 Li8 Li10 124.1(5)
Li11 Li8 Li10 87.9(5)
O13 Li8 Li9 111.2(5)
O14 Li8 Li9 47.9(3)
O12 Li8 Li9 47.6(3)
Cl1 Li8 Li9 128.9(5)
Li11 Li8 Li9 87.0(5)
Li10 Li8 Li9 87.7(5)
O13 Li8 Li13 75.4(4)
O14 Li8 Li13 29.3(2)
O12 Li8 Li13 74.7(4)
Cl1 Li8 Li13 150.1(4)
Li11 Li8 Li13 82.0(4)
Li10 Li8 Li13 44.2(3)
Li9 Li8 Li13 43.9(3)
O13 Li8 Li12 75.4(4)
O14 Li8 Li12 74.2(4)
O12 Li8 Li12 29.6(3)
Cl1 Li8 Li12 153.9(5)
Li11 Li8 Li12 44.2(3)
Li10 Li8 Li12 81.9(4)
Li9 Li8 Li12 43.3(3)
Li13 Li8 Li12 49.1(3)

loop_
_geom_bond_atom_site_label_1
_geom_bond_atom_site_label_2
_geom_bond_distance
C52 C12 1.535(8)
C52 H52A 0.9600
C52 H52B 0.9600
C52 H52C 0.9600
C7 O7 1.419(6)
C7 C37 1.503(9)
C7 C36 1.530(9)
C7 C38 1.548(8)
U1 C2 2.445(6)
U1 C1 2.451(6)
U1 C3 2.461(6)
U1 C5 2.463(5)
U1 C4 2.485(6)
Si5 C5 1.844(6)
Si5 C32 1.873(8)
Si5 C30 1.878(7)
Si5 C31 1.897(7)
C5 H5A 0.9700
C5 H5B 0.9700
O14 C14 1.422(7)
O14 Li9 1.918(11)
O14 Li10 1.959(11)
O14 Li8 2.013(11)
O14 Li13 2.023(10)
O7 Li2 1.906(11)
O7 Li4 1.951(11)
O7 Li1 2.022(11)
O7 Li7 2.052(11)
O17 C17 1.400(6)
O17 Li11 1.841(12)
O17 Li12 1.899(10)
O17 Li14 1.918(12)
O6 C6 1.436(6)
O6 Li3 1.928(11)
O6 Li4 1.944(11)
O6 Li1 2.012(10)
O6 Li5 2.050(11)
O11 C11 1.423(7)
O11 Li3 1.846(11)
O11 Li5 1.868(11)
O11 Li6 1.871(10)
O9 C9 1.407(7)
O9 Li4 1.837(11)
O9 Li7 1.864(10)
O9 Li5 1.891(11)
O16 C16 1.425(7)
O16 Li9 1.847(12)
O16 Li12 1.866(11)
O16 Li13 1.890(11)
O13 C13 1.417(7)
O13 Li11 1.908(11)
O13 Li10 1.923(10)
O13 Li8 1.987(11)
O13 Li14 2.077(12)
C36 H36A 0.9600
C36 H36B 0.9600
C36 H36C 0.9600
O12 C12 1.435(7)
O12 Li9 1.905(10)
O12 Li11 1.939(11)
O12 Li8 2.017(11)
O12 Li12 2.035(12)
O8 C8 1.419(7)
O8 Li2 1.914(10)
O8 Li3 1.926(10)
O8 Li1 2.030(11)
O8 Li6 2.076(10)
C11 C48 1.511(9)
C11 C50 1.511(9)
C11 C49 1.539(9)
O15 C15 1.414(7)
O15 Li10 1.834(11)
O15 Li14 1.857(11)
O15 Li13 1.873(10)
O10 C10 1.418(7)
O10 Li2 1.859(11)
O10 Li6 1.879(10)
O10 Li7 1.892(11)
C34 C6 1.512(8)
C34 H34A 0.9600
C34 H34B 0.9600
C34 H34C 0.9600
C35 C6 1.537(8)
C35 H35A 0.9600
C35 H35B 0.9600
C35 H35C 0.9600
C3 Si3 1.854(6)
C3 H3A 0.9700
C3 H3B 0.9700
C10 C47 1.500(9)
C10 C45 1.503(9)
C10 C46 1.504(9)
C56 C13 1.557(9)
C56 H56A 0.9600
C56 H56B 0.9600
C56 H56C 0.9600
C1 Si1 1.827(7)
C1 H1A 0.9700
C1 H1B 0.9700
C51 C12 1.523(8)
C51 H51A 0.9600
C51 H51B 0.9600
C51 H51C 0.9600
C2 Si2 1.832(7)
C2 H2A 0.9700
C2 H2B 0.9700
Li13 Li9 2.443(15)
Li13 Li10 2.455(13)
Li13 Li12 2.932(15)
Li13 Li14 2.942(13)
Li13 Li8 3.524(14)
C6 C33 1.525(9)
C38 H38A 0.9600
C38 H38B 0.9600
C38 H38C 0.9600
C4 Si4 1.813(7)
C4 H4A 0.9700
C4 H4B 0.9700
C14 C57 1.525(8)
C14 C58 1.526(9)
C14 C59 1.562(8)
C45 H45A 0.9600
C45 H45B 0.9600
C45 H45C 0.9600
C13 C55 1.511(9)
C13 C54 1.521(9)
C39 C8 1.539(9)
C39 H39A 0.9600
C39 H39B 0.9600
C39 H39C 0.9600
C37 H37A 0.9600
C37 H37B 0.9600
C37 H37C 0.9600
C23 Si2 1.798(8)
C23 H23A 0.9600
C23 H23B 0.9600
C23 H23C 0.9600
C59 H59A 0.9600
C59 H59B 0.9600
C59 H59C 0.9600
C17 C66 1.525(8)
C17 C68 1.533(8)
C17 C67 1.540(8)
C9 C43 1.522(8)
C9 C42 1.527(9)
C9 C44 1.536(9)
C42 H42A 0.9600
C42 H42B 0.9600
C42 H42C 0.9600
C48 H48A 0.9600
C48 H48B 0.9600
C48 H48C 0.9600
C66 H66A 0.9600
C66 H66B 0.9600
C66 H66C 0.9600
C67 H67A 0.9600
C67 H67B 0.9600
C67 H67C 0.9600
C25 Si3 1.858(7)
C25 H25A 0.9600
C25 H25B 0.9600
C25 H25C 0.9600
C40 C8 1.518(9)
C40 H40A 0.9600
C40 H40B 0.9600
C40 H40C 0.9600
C53 C12 1.536(9)
C53 H53A 0.9600
C53 H53B 0.9600
C53 H53C 0.9600
C57 H57A 0.9600
C57 H57B 0.9600
C57 H57C 0.9600
C47 H47A 0.9600
C47 H47B 0.9600
C47 H47C 0.9600
C33 H33A 0.9600
C33 H33B 0.9600
C33 H33C 0.9600
C16 C63 1.464(10)
C16 C64 1.511(10)
C16 C65 1.577(10)
C50 H50A 0.9600
C50 H50B 0.9600
C50 H50C 0.9600
Si3 C24 1.882(7)
Si3 C26 1.885(8)
Cl1 Li1 2.320(10)
Cl1 Li8 2.336(11)
Si2 C21 1.890(7)
Si2 C22 1.896(8)
Si4 C27 1.790(8)
Si4 C29 1.856(8)
Si4 C28 1.895(8)
Si1 C18 1.796(9)
Si1 C20 1.818(8)
Si1 C19 1.912(11)
C15 C61 1.460(12)
C15 C62 1.464(11)
C15 C60 1.472(12)
C68 H68A 0.9600
C68 H68B 0.9600
C68 H68C 0.9600
C8 C41 1.543(9)
C41 H41A 0.9600
C41 H41B 0.9600
C41 H41C 0.9600
C44 H44A 0.9600
C44 H44B 0.9600
C44 H44C 0.9600
C31 H31A 0.9600
C31 H31B 0.9600
C31 H31C 0.9600
C58 H58A 0.9600
C58 H58B 0.9600
C58 H58C 0.9600
C24 H24A 0.9600
C24 H24B 0.9600
C24 H24C 0.9600
C54 H54A 0.9600
C54 H54B 0.9600
C54 H54C 0.9600
C63 H63A 0.9600
C63 H63B 0.9600
C63 H63C 0.9600
C49 H49A 0.9600
C49 H49B 0.9600
C49 H49C 0.9600
C55 H55A 0.9600
C55 H55B 0.9600
C55 H55C 0.9600
C32 H32A 0.9600
C32 H32B 0.9600
C32 H32C 0.9600
C46 H46A 0.9600
C46 H46B 0.9600
C46 H46C 0.9600
C20 H20A 0.9600
C20 H20B 0.9600
C20 H20C 0.9600
Li2 Li7 2.473(14)
Li2 Li6 2.487(13)
Li2 Li1 2.490(14)
Li2 Li3 3.447(13)
Li2 Li4 3.465(14)
C30 H30A 0.9600
C30 H30B 0.9600
C30 H30C 0.9600
C27 H27A 0.9600
C27 H27B 0.9600
C27 H27C 0.9600
C43 H43A 0.9600
C43 H43B 0.9600
C43 H43C 0.9600
C29 H29A 0.9600
C29 H29B 0.9600
C29 H29C 0.9600
C64 H64A 0.9600
C64 H64B 0.9600
C64 H64C 0.9600
C65 H65A 0.9600
C65 H65B 0.9600
C65 H65C 0.9600
C22 H22A 0.9600
C22 H22B 0.9600
C22 H22C 0.9600
C21 H21A 0.9600
C21 H21B 0.9600
C21 H21C 0.9600
C61 H61A 0.9600
C61 H61B 0.9600
C61 H61C 0.9600
C26 H26A 0.9600
C26 H26B 0.9600
C26 H26C 0.9600
C28 H28A 0.9600
C28 H28B 0.9600
C28 H28C 0.9600
Li10 Li14 2.465(15)
Li10 Li8 2.493(15)
Li10 Li11 3.447(14)
Li10 Li9 3.493(14)
Li3 Li5 2.464(15)
Li3 Li6 2.467(14)
Li3 Li1 2.518(14)
Li3 Li4 3.491(14)
Li12 Li9 2.420(15)
Li12 Li11 2.460(14)
Li12 Li14 2.961(15)
Li12 Li8 3.528(15)
C62 H62A 0.9600
C62 H62B 0.9600
C62 H62C 0.9600
Li9 Li8 2.550(14)
Li9 Li11 3.459(13)
Li14 Li11 2.490(15)
C18 H18A 0.9600
C18 H18B 0.9600
C18 H18C 0.9600
C19 H19A 0.9600
C19 H19B 0.9600
C19 H19C 0.9600
Li11 Li8 2.473(14)
C60 H60A 0.9600
C60 H60B 0.9600
C60 H60C 0.9600
